data_4028737
loop_
_publ_author_name
'Tamiris B. Grimaldi'
'Davi F. Back'
'Gilson Zeni'

_publ_section_title
;
 Potassiumtert-Butoxide Promoted Annulation of 2-Alkynylphenyl Propargyl
 Ethers: Selective Synthesis of Benzofuran and 12H-Benzoannulene
 Derivatives
;
_journal_name_full 'Journal of Organic Chemistry'
_journal_page_first 11017
_journal_page_last 11031
_journal_paper_doi 10.1021/jo4020062
_journal_volume 78
_journal_year 2013
_chemical_formula_sum 'C23 H16 O'
_chemical_formula_weight 308.36
_chemical_melting_point 398
_chemical_name_common 12H-benzo-7-phenyl[7]annulen-6-benzo[b]furan
_chemical_name_systematic
;
 12H-benzo-7-phenyl[7]annulen-6-benzo[b]furan
;
_space_group_IT_number 14
_symmetry_cell_setting monoclinic
_symmetry_space_group_name_Hall '-P 2ybc'
_symmetry_space_group_name_H-M 'P 1 21/c 1'
_atom_sites_solution_hydrogens geom
_atom_sites_solution_primary direct
_atom_sites_solution_secondary difmap
_audit_conform_dict_location ftp://ftp.iucr.org/pub/cif_core.dic
_audit_conform_dict_name cif_core.dic
_audit_conform_dict_version 2.3
_audit_creation_date 2013-07-19T12:18:00-00:00
_audit_creation_method 'WinGX routine CIF_UPDATE'
_cell_angle_alpha 90
_cell_angle_beta 91.719(3)
_cell_angle_gamma 90
_cell_formula_units_Z 8
_cell_length_a 20.9774(10)
_cell_length_b 8.8710(4)
_cell_length_c 17.3971(9)
_cell_measurement_reflns_used 3731
_cell_measurement_temperature 296(2)
_cell_measurement_theta_max 19.1425
_cell_measurement_theta_min 2.493
_cell_volume 3236.0(3)
_computing_cell_refinement 'BRUKER SANT'
_computing_data_collection 'BRUKER APEX-II'
_computing_data_reduction 'BRUKER SOFTWARE'
_computing_molecular_graphics 'ORTEP-3 (Farrugia, 2000)'
_computing_publication_material 'SHELXL-97 (Sheldrick, 1997)'
_computing_structure_refinement 'SHELXL-97 (Sheldrick, 2008)'
_computing_structure_solution 'SHELXL97 (Sheldrick, 1997)'
_diffrn_ambient_temperature 293(2)
_diffrn_detector_area_resol_mean none
_diffrn_measured_fraction_theta_full 0.993
_diffrn_measured_fraction_theta_max 0.993
_diffrn_measurement_device_type 'X8 APEX II'
_diffrn_measurement_method 'phi and omega scans'
_diffrn_radiation_monochromator graphite
_diffrn_radiation_type MoK\a
_diffrn_radiation_wavelength 0.71073
_diffrn_reflns_av_R_equivalents 0.0781
_diffrn_reflns_av_unetI/netI 0.0761
_diffrn_reflns_limit_h_max 26
_diffrn_reflns_limit_h_min -26
_diffrn_reflns_limit_k_max 11
_diffrn_reflns_limit_k_min -11
_diffrn_reflns_limit_l_max 22
_diffrn_reflns_limit_l_min -19
_diffrn_reflns_number 50699
_diffrn_reflns_theta_full 27.2
_diffrn_reflns_theta_max 27.2
_diffrn_reflns_theta_min 1.94
_diffrn_standards_decay_% none
_diffrn_standards_interval_count none
_diffrn_standards_interval_time none
_diffrn_standards_number none
_exptl_absorpt_coefficient_mu 0.076
_exptl_absorpt_correction_T_max 0.9872
_exptl_absorpt_correction_T_min 0.9638
_exptl_absorpt_correction_type gaussian
_exptl_absorpt_process_details XPREP
_exptl_crystal_colour colourless
_exptl_crystal_density_diffrn 1.266
_exptl_crystal_density_meas ?
_exptl_crystal_description block
_exptl_crystal_F_000 1296
_exptl_crystal_size_max 0.49
_exptl_crystal_size_mid 0.24
_exptl_crystal_size_min 0.17
_refine_diff_density_max 0.163
_refine_diff_density_min -0.153
_refine_diff_density_rms 0.036
_refine_ls_extinction_coef 0.0044(6)
_refine_ls_extinction_expression Fc^*^=kFc[1+0.001xFc^2^\l^3^/sin(2\q)]^-1/4^
_refine_ls_extinction_method SHELXL
_refine_ls_goodness_of_fit_ref 0.961
_refine_ls_hydrogen_treatment constr
_refine_ls_matrix_type full
_refine_ls_number_parameters 434
_refine_ls_number_reflns 7162
_refine_ls_number_restraints 0
_refine_ls_restrained_S_all 0.961
_refine_ls_R_factor_all 0.1505
_refine_ls_R_factor_gt 0.0499
_refine_ls_shift/su_max 0.001
_refine_ls_shift/su_mean 0
_refine_ls_structure_factor_coef Fsqd
_refine_ls_weighting_details 'calc w=1/[\s^2^(Fo^2^)+(0.0578P)^2^+0.0000P] where P=(Fo^2^+2Fc^2^)/3'
_refine_ls_weighting_scheme calc
_refine_ls_wR_factor_gt 0.1004
_refine_ls_wR_factor_ref 0.1317
_reflns_number_gt 3202
_reflns_number_total 7162
_reflns_threshold_expression >2sigma(I)
_cod_data_source_file jo4020062_si_003.cif
_cod_data_source_block teste1
_cod_depositor_comments
;
The following automatic conversions were performed:

'_exptl_crystal_density_meas' value 'none' was changed to '?' - the
value is perceived as not measured.

Automatic conversion script
Id: cif_fix_values 3008 2015-01-20 13:52:24Z robertas 
;
_cod_original_sg_symbol_Hall -P2ybc
_cod_database_code 4028737

loop_
_symmetry_equiv_pos_as_xyz
'x, y, z'
'-x, y+1/2, -z+1/2'
'-x, -y, -z'
'x, -y-1/2, z-1/2'

loop_
_atom_site_label
_atom_site_type_symbol
_atom_site_fract_x
_atom_site_fract_y
_atom_site_fract_z
_atom_site_U_iso_or_equiv
_atom_site_adp_type
_atom_site_occupancy
_atom_site_symmetry_multiplicity
_atom_site_calc_flag
_atom_site_refinement_flags
O1 O 0.58020(7) -0.05869(19) 1.01715(8) 0.0700(5) Uani 1 1 d .
O2 O 0.82883(6) 0.41941(15) 1.02586(7) 0.0521(4) Uani 1 1 d .
C31 C 0.89051(10) 0.5691(2) 0.84565(11) 0.0551(6) Uani 1 1 d .
H31A H 0.9277 0.6236 0.8651 0.066 Uiso 1 1 calc R
H31B H 0.8666 0.6352 0.811 0.066 Uiso 1 1 calc R
C3 C 0.65776(17) -0.0437(4) 1.20728(15) 0.0983(10) Uani 1 1 d .
H3 H 0.6542 -0.0782 1.2575 0.118 Uiso 1 1 calc R
C2 C 0.61282(13) -0.0875(3) 1.15245(14) 0.0861(8) Uani 1 1 d .
H2 H 0.5793 -0.1515 1.1638 0.103 Uiso 1 1 calc R
C1 C 0.62070(12) -0.0304(3) 1.07971(12) 0.0688(7) Uani 1 1 d .
C17 C 0.60633(11) 0.0214(3) 0.95703(11) 0.0558(6) Uani 1 1 d .
C16 C 0.57504(10) 0.0154(2) 0.88271(12) 0.0565(6) Uani 1 1 d .
H16 H 0.5312 -0.0003 0.881 0.068 Uiso 1 1 calc R
C15 C 0.60420(9) 0.0309(2) 0.81506(11) 0.0477(5) Uani 1 1 d .
C18 C 0.56599(9) 0.0323(2) 0.74190(11) 0.0503(5) Uani 1 1 d .
C23 C 0.51407(11) -0.0622(3) 0.73081(13) 0.0734(7) Uani 1 1 d .
H23 H 0.5034 -0.1303 0.769 0.088 Uiso 1 1 calc R
C22 C 0.47793(12) -0.0556(4) 0.66299(16) 0.0961(9) Uani 1 1 d .
H22 H 0.4433 -0.12 0.656 0.115 Uiso 1 1 calc R
C21 C 0.49231(13) 0.0443(4) 0.60612(15) 0.0900(9) Uani 1 1 d .
H21 H 0.4674 0.0483 0.561 0.108 Uiso 1 1 calc R
C7 C 0.65871(11) 0.0971(3) 0.97977(12) 0.0581(6) Uani 1 1 d .
C8 C 0.69359(12) 0.1972(3) 0.92616(13) 0.0714(7) Uani 1 1 d .
H8A H 0.6654 0.2768 0.9077 0.086 Uiso 1 1 calc R
H8B H 0.7295 0.2437 0.9535 0.086 Uiso 1 1 calc R
C9 C 0.71705(10) 0.1094(2) 0.85937(11) 0.0561(6) Uani 1 1 d .
C14 C 0.67497(9) 0.0350(2) 0.80835(11) 0.0481(5) Uani 1 1 d .
C20 C 0.54373(12) 0.1384(3) 0.61616(13) 0.0752(7) Uani 1 1 d .
H20 H 0.554 0.2063 0.5777 0.09 Uiso 1 1 calc R
C19 C 0.58004(10) 0.1321(3) 0.68324(12) 0.0608(6) Uani 1 1 d .
H19 H 0.6149 0.1963 0.6895 0.073 Uiso 1 1 calc R
C13 C 0.70080(10) -0.0450(3) 0.74813(11) 0.0611(6) Uani 1 1 d .
H13 H 0.6736 -0.0951 0.7136 0.073 Uiso 1 1 calc R
C12 C 0.76576(12) -0.0523(4) 0.73811(14) 0.0844(9) Uani 1 1 d .
H12 H 0.7817 -0.1075 0.6975 0.101 Uiso 1 1 calc R
C11 C 0.80636(12) 0.0209(4) 0.78749(16) 0.0912(9) Uani 1 1 d .
H11 H 0.8501 0.0166 0.7807 0.109 Uiso 1 1 calc R
C10 C 0.78254(11) 0.1010(3) 0.84721(15) 0.0767(8) Uani 1 1 d .
H10 H 0.8106 0.1513 0.8807 0.092 Uiso 1 1 calc R
C6 C 0.66993(12) 0.0639(3) 1.05979(12) 0.0632(6) Uani 1 1 d .
C5 C 0.71491(13) 0.1058(3) 1.11683(14) 0.0788(8) Uani 1 1 d .
H5 H 0.7486 0.1696 1.1057 0.095 Uiso 1 1 calc R
C4 C 0.70793(17) 0.0498(4) 1.19002(15) 0.0968(10) Uani 1 1 d .
H4 H 0.7376 0.0755 1.2286 0.116 Uiso 1 1 calc R
C44 C 1.14932(11) 0.1134(3) 0.98601(15) 0.0685(7) Uani 1 1 d .
H44 H 1.1878 0.0679 1.0004 0.082 Uiso 1 1 calc R
C45 C 1.09653(12) 0.0911(3) 1.02874(14) 0.0708(7) Uani 1 1 d .
H45 H 1.099 0.0303 1.0723 0.085 Uiso 1 1 calc R
C46 C 1.03977(10) 0.1588(3) 1.00725(12) 0.0597(6) Uani 1 1 d .
H46 H 1.0043 0.1432 1.0371 0.072 Uiso 1 1 calc R
C41 C 1.03370(9) 0.2493(2) 0.94265(11) 0.0499(5) Uani 1 1 d .
C38 C 0.97148(9) 0.3212(2) 0.92041(11) 0.0486(5) Uani 1 1 d .
C39 C 0.93379(10) 0.3676(2) 0.97758(11) 0.0529(6) Uani 1 1 d .
H39 H 0.9491 0.3529 1.0277 0.063 Uiso 1 1 calc R
C40 C 0.87286(10) 0.4369(2) 0.96791(11) 0.0478(5) Uani 1 1 d .
C30 C 0.84995(9) 0.5255(2) 0.91095(10) 0.0477(5) Uani 1 1 d .
C29 C 0.78661(9) 0.5686(2) 0.93092(11) 0.0469(5) Uani 1 1 d .
C28 C 0.73830(11) 0.6568(2) 0.89787(12) 0.0603(6) Uani 1 1 d .
H28 H 0.7439 0.7045 0.8509 0.072 Uiso 1 1 calc R
C27 C 0.68196(11) 0.6721(3) 0.93609(14) 0.0687(7) Uani 1 1 d .
H27 H 0.6492 0.73 0.9143 0.082 Uiso 1 1 calc R
C26 C 0.67351(11) 0.6029(3) 1.00626(14) 0.0671(7) Uani 1 1 d .
H26 H 0.6351 0.6157 1.0308 0.08 Uiso 1 1 calc R
C25 C 0.72036(11) 0.5155(3) 1.04072(12) 0.0588(6) Uani 1 1 d .
H25 H 0.7147 0.4684 1.0878 0.071 Uiso 1 1 calc R
C24 C 0.77622(10) 0.5015(2) 1.00163(11) 0.0476(5) Uani 1 1 d .
C37 C 0.95104(9) 0.3214(2) 0.83783(10) 0.0485(5) Uani 1 1 d .
C36 C 0.96938(9) 0.1992(3) 0.79248(12) 0.0570(6) Uani 1 1 d .
H36 H 0.9958 0.1255 0.8143 0.068 Uiso 1 1 calc R
C35 C 0.94941(10) 0.1846(3) 0.71649(12) 0.0668(7) Uani 1 1 d .
H35 H 0.9627 0.1027 0.6877 0.08 Uiso 1 1 calc R
C34 C 0.90985(11) 0.2917(3) 0.68346(12) 0.0712(7) Uani 1 1 d .
H34 H 0.8954 0.2815 0.6327 0.085 Uiso 1 1 calc R
C33 C 0.89186(10) 0.4137(3) 0.72625(11) 0.0627(6) Uani 1 1 d .
H33 H 0.8657 0.4865 0.7034 0.075 Uiso 1 1 calc R
C32 C 0.91149(9) 0.4318(2) 0.80257(11) 0.0496(5) Uani 1 1 d .
C43 C 1.14539(10) 0.2022(3) 0.92249(14) 0.0645(6) Uani 1 1 d .
H43 H 1.1814 0.2174 0.8935 0.077 Uiso 1 1 calc R
C42 C 1.08811(10) 0.2708(3) 0.90022(12) 0.0596(6) Uani 1 1 d .
H42 H 1.0862 0.3315 0.8566 0.072 Uiso 1 1 calc R

loop_
_atom_site_aniso_label
_atom_site_aniso_U_11
_atom_site_aniso_U_22
_atom_site_aniso_U_33
_atom_site_aniso_U_23
_atom_site_aniso_U_13
_atom_site_aniso_U_12
O1 0.0593(10) 0.0953(12) 0.0563(9) 0.0098(9) 0.0139(8) 0.0105(9)
O2 0.0513(9) 0.0625(9) 0.0427(7) -0.0012(7) 0.0039(7) 0.0051(8)
C31 0.0591(14) 0.0496(14) 0.0568(13) 0.0059(11) 0.0061(11) -0.0001(11)
C3 0.100(2) 0.139(3) 0.0559(16) 0.0161(18) 0.0053(17) 0.052(2)
C2 0.0835(19) 0.114(2) 0.0612(16) 0.0148(15) 0.0117(15) 0.0318(17)
C1 0.0688(17) 0.093(2) 0.0444(13) -0.0004(13) 0.0036(12) 0.0312(15)
C17 0.0567(15) 0.0662(15) 0.0452(12) 0.0003(11) 0.0104(11) 0.0137(12)
C16 0.0415(13) 0.0691(16) 0.0590(13) 0.0001(11) 0.0054(10) 0.0031(11)
C15 0.0431(13) 0.0507(13) 0.0492(12) -0.0013(10) 0.0018(10) -0.0012(10)
C18 0.0392(12) 0.0618(15) 0.0499(12) -0.0059(11) 0.0029(9) 0.0014(11)
C23 0.0550(15) 0.096(2) 0.0693(15) -0.0076(14) 0.0009(12) -0.0189(14)
C22 0.0563(17) 0.150(3) 0.0810(19) -0.024(2) -0.0090(15) -0.0269(18)
C21 0.0578(17) 0.154(3) 0.0572(16) -0.0141(18) -0.0119(13) 0.0123(19)
C7 0.0649(16) 0.0592(15) 0.0500(13) -0.0066(11) -0.0015(11) 0.0075(13)
C8 0.0849(18) 0.0605(16) 0.0678(15) -0.0037(13) -0.0133(13) -0.0112(14)
C9 0.0566(15) 0.0597(14) 0.0516(12) 0.0113(11) -0.0055(11) -0.0111(12)
C14 0.0429(12) 0.0563(14) 0.0450(11) 0.0061(10) 0.0014(9) -0.0001(10)
C20 0.0680(17) 0.101(2) 0.0563(14) 0.0074(13) -0.0063(12) 0.0114(16)
C19 0.0527(14) 0.0712(16) 0.0582(13) -0.0009(12) -0.0037(11) -0.0009(12)
C13 0.0503(14) 0.0852(18) 0.0478(12) 0.0051(12) 0.0022(10) 0.0056(13)
C12 0.0544(17) 0.141(3) 0.0587(14) 0.0076(16) 0.0075(13) 0.0219(17)
C11 0.0462(16) 0.160(3) 0.0677(17) 0.0299(18) 0.0068(14) -0.0033(17)
C10 0.0525(16) 0.105(2) 0.0717(16) 0.0269(15) -0.0157(13) -0.0234(15)
C6 0.0687(17) 0.0702(17) 0.0508(14) -0.0076(12) 0.0033(12) 0.0229(14)
C5 0.0836(18) 0.0886(19) 0.0632(16) -0.0113(14) -0.0120(14) 0.0246(15)
C4 0.104(3) 0.127(3) 0.0582(18) -0.0118(17) -0.0151(16) 0.047(2)
C44 0.0497(15) 0.0689(17) 0.0857(17) -0.0070(14) -0.0152(13) 0.0034(13)
C45 0.0618(17) 0.0728(17) 0.0773(16) 0.0078(13) -0.0084(13) 0.0072(14)
C46 0.0502(14) 0.0654(16) 0.0634(14) 0.0008(12) -0.0004(11) 0.0008(12)
C41 0.0446(13) 0.0500(13) 0.0550(12) -0.0076(11) 0.0004(10) -0.0043(10)
C38 0.0454(12) 0.0503(13) 0.0500(12) -0.0024(10) 0.0012(10) -0.0028(10)
C39 0.0510(13) 0.0615(14) 0.0458(11) 0.0009(11) -0.0049(10) 0.0007(11)
C40 0.0495(13) 0.0546(14) 0.0395(11) -0.0029(10) 0.0030(10) -0.0009(11)
C30 0.0525(14) 0.0466(13) 0.0442(11) -0.0028(10) 0.0043(10) -0.0009(10)
C29 0.0480(13) 0.0446(13) 0.0478(12) -0.0068(10) -0.0019(10) 0.0006(11)
C28 0.0637(16) 0.0572(15) 0.0596(13) -0.0006(11) -0.0030(12) 0.0040(12)
C27 0.0609(16) 0.0665(16) 0.0785(17) -0.0059(14) -0.0043(13) 0.0169(13)
C26 0.0502(14) 0.0746(17) 0.0766(16) -0.0162(14) 0.0060(12) 0.0119(13)
C25 0.0582(15) 0.0645(15) 0.0539(12) -0.0137(11) 0.0071(11) 0.0003(12)
C24 0.0464(13) 0.0504(13) 0.0459(12) -0.0109(10) -0.0020(10) 0.0017(10)
C37 0.0438(12) 0.0557(14) 0.0463(12) -0.0030(10) 0.0059(9) -0.0064(11)
C36 0.0457(13) 0.0655(15) 0.0601(14) -0.0100(12) 0.0056(10) -0.0004(11)
C35 0.0567(15) 0.0845(18) 0.0600(14) -0.0218(13) 0.0148(12) -0.0038(14)
C34 0.0633(16) 0.104(2) 0.0462(13) -0.0102(14) 0.0046(12) -0.0030(15)
C33 0.0597(15) 0.0826(18) 0.0462(13) 0.0074(13) 0.0082(11) -0.0015(13)
C32 0.0453(13) 0.0600(14) 0.0441(12) 0.0007(10) 0.0103(9) -0.0055(11)
C43 0.0445(14) 0.0697(17) 0.0792(16) -0.0134(14) 0.0032(12) -0.0045(12)
C42 0.0529(15) 0.0596(15) 0.0663(14) -0.0033(12) 0.0020(12) -0.0046(12)

loop_
_atom_type_symbol
_atom_type_description
_atom_type_scat_dispersion_real
_atom_type_scat_dispersion_imag
_atom_type_scat_source
C C 0.0033 0.0016 'International Tables Vol C Tables 4.2.6.8 and 6.1.1.4'
H H 0 0 'International Tables Vol C Tables 4.2.6.8 and 6.1.1.4'
O O 0.0106 0.006 'International Tables Vol C Tables 4.2.6.8 and 6.1.1.4'

loop_
_geom_angle_atom_site_label_1
_geom_angle_atom_site_label_2
_geom_angle_atom_site_label_3
_geom_angle
C1 O1 C17 104.63(18)
C24 O2 C40 105.17(15)
C30 C31 C32 110.62(17)
C30 C31 H31A 109.5
C32 C31 H31A 109.5
C30 C31 H31B 109.5
C32 C31 H31B 109.5
H31A C31 H31B 108.1
C2 C3 C4 122.0(3)
C2 C3 H3 119
C4 C3 H3 119
C3 C2 C1 115.8(3)
C3 C2 H2 122.1
C1 C2 H2 122.1
C2 C1 C6 124.3(2)
C2 C1 O1 124.7(3)
C6 C1 O1 111.0(2)
C7 C17 O1 111.90(18)
C7 C17 C16 129.4(2)
O1 C17 C16 118.7(2)
C15 C16 C17 125.14(19)
C15 C16 H16 117.4
C17 C16 H16 117.4
C16 C15 C18 120.10(18)
C16 C15 C14 123.26(17)
C18 C15 C14 116.47(17)
C23 C18 C19 117.85(19)
C23 C18 C15 121.2(2)
C19 C18 C15 120.96(19)
C18 C23 C22 120.1(2)
C18 C23 H23 119.9
C22 C23 H23 119.9
C21 C22 C23 121.1(3)
C21 C22 H22 119.4
C23 C22 H22 119.4
C22 C21 C20 119.4(2)
C22 C21 H21 120.3
C20 C21 H21 120.3
C17 C7 C6 107.0(2)
C17 C7 C8 121.79(19)
C6 C7 C8 131.1(2)
C9 C8 C7 110.75(19)
C9 C8 H8A 109.5
C7 C8 H8A 109.5
C9 C8 H8B 109.5
C7 C8 H8B 109.5
H8A C8 H8B 108.1
C14 C9 C10 118.9(2)
C14 C9 C8 121.5(2)
C10 C9 C8 119.6(2)
C13 C14 C9 117.83(19)
C13 C14 C15 117.23(18)
C9 C14 C15 124.91(19)
C21 C20 C19 119.8(2)
C21 C20 H20 120.1
C19 C20 H20 120.1
C20 C19 C18 121.7(2)
C20 C19 H19 119.2
C18 C19 H19 119.2
C12 C13 C14 121.9(2)
C12 C13 H13 119.1
C14 C13 H13 119.1
C11 C12 C13 120.0(2)
C11 C12 H12 120
C13 C12 H12 120
C12 C11 C10 119.6(2)
C12 C11 H11 120.2
C10 C11 H11 120.2
C11 C10 C9 121.8(2)
C11 C10 H10 119.1
C9 C10 H10 119.1
C1 C6 C5 118.5(2)
C1 C6 C7 105.4(2)
C5 C6 C7 136.1(3)
C4 C5 C6 118.1(3)
C4 C5 H5 120.9
C6 C5 H5 120.9
C5 C4 C3 121.4(3)
C5 C4 H4 119.3
C3 C4 H4 119.3
C43 C44 C45 119.8(2)
C43 C44 H44 120.1
C45 C44 H44 120.1
C44 C45 C46 119.9(2)
C44 C45 H45 120.1
C46 C45 H45 120.1
C45 C46 C41 122.1(2)
C45 C46 H46 118.9
C41 C46 H46 118.9
C46 C41 C42 117.0(2)
C46 C41 C38 121.12(19)
C42 C41 C38 121.90(19)
C39 C38 C37 123.50(18)
C39 C38 C41 117.71(17)
C37 C38 C41 118.38(17)
C38 C39 C40 125.93(18)
C38 C39 H39 117
C40 C39 H39 117
C30 C40 O2 111.60(17)
C30 C40 C39 129.80(19)
O2 C40 C39 118.54(17)
C40 C30 C29 106.90(17)
C40 C30 C31 120.97(19)
C29 C30 C31 132.00(18)
C24 C29 C28 118.37(19)
C24 C29 C30 105.73(17)
C28 C29 C30 135.9(2)
C27 C28 C29 118.7(2)
C27 C28 H28 120.7
C29 C28 H28 120.7
C28 C27 C26 121.1(2)
C28 C27 H27 119.5
C26 C27 H27 119.5
C25 C26 C27 121.8(2)
C25 C26 H26 119.1
C27 C26 H26 119.1
C26 C25 C24 116.3(2)
C26 C25 H25 121.9
C24 C25 H25 121.9
O2 C24 C25 125.58(19)
O2 C24 C29 110.59(17)
C25 C24 C29 123.8(2)
C36 C37 C32 117.37(17)
C36 C37 C38 117.83(19)
C32 C37 C38 124.71(18)
C35 C36 C37 122.1(2)
C35 C36 H36 119
C37 C36 H36 119
C34 C35 C36 119.8(2)
C34 C35 H35 120.1
C36 C35 H35 120.1
C33 C34 C35 119.3(2)
C33 C34 H34 120.3
C35 C34 H34 120.3
C34 C33 C32 122.1(2)
C34 C33 H33 118.9
C32 C33 H33 118.9
C33 C32 C37 119.3(2)
C33 C32 C31 119.21(19)
C37 C32 C31 121.50(17)
C44 C43 C42 120.7(2)
C44 C43 H43 119.6
C42 C43 H43 119.6
C41 C42 C43 120.5(2)
C41 C42 H42 119.7
C43 C42 H42 119.7

loop_
_geom_bond_atom_site_label_1
_geom_bond_atom_site_label_2
_geom_bond_distance
O1 C1 1.383(3)
O1 C17 1.390(2)
O2 C24 1.378(2)
O2 C40 1.396(2)
C31 C30 1.491(3)
C31 C32 1.503(3)
C31 H31A 0.97
C31 H31B 0.97
C3 C2 1.377(4)
C3 C4 1.380(4)
C3 H3 0.93
C2 C1 1.377(3)
C2 H2 0.93
C1 C6 1.381(3)
C17 C7 1.338(3)
C17 C16 1.433(3)
C16 C15 1.350(3)
C16 H16 0.93
C15 C18 1.484(3)
C15 C14 1.493(3)
C18 C23 1.383(3)
C18 C19 1.390(3)
C23 C22 1.384(3)
C23 H23 0.93
C22 C21 1.369(4)
C22 H22 0.93
C21 C20 1.371(4)
C21 H21 0.93
C7 C6 1.435(3)
C7 C8 1.495(3)
C8 C9 1.494(3)
C8 H8A 0.97
C8 H8B 0.97
C9 C14 1.399(3)
C9 C10 1.398(3)
C14 C13 1.389(3)
C20 C19 1.375(3)
C20 H20 0.93
C19 H19 0.93
C13 C12 1.381(3)
C13 H13 0.93
C12 C11 1.357(4)
C12 H12 0.93
C11 C10 1.366(4)
C11 H11 0.93
C10 H10 0.93
C6 C5 1.399(3)
C5 C4 1.379(4)
C5 H5 0.93
C4 H4 0.93
C44 C43 1.358(3)
C44 C45 1.366(3)
C44 H44 0.93
C45 C46 1.375(3)
C45 H45 0.93
C46 C41 1.384(3)
C46 H46 0.93
C41 C42 1.391(3)
C41 C38 1.493(3)
C38 C39 1.353(3)
C38 C37 1.487(3)
C39 C40 1.424(3)
C39 H39 0.93
C40 C30 1.342(3)
C30 C29 1.435(3)
C29 C24 1.390(3)
C29 C28 1.391(3)
C28 C27 1.380(3)
C28 H28 0.93
C27 C26 1.383(3)
C27 H27 0.93
C26 C25 1.375(3)
C26 H26 0.93
C25 C24 1.378(3)
C25 H25 0.93
C37 C36 1.402(3)
C37 C32 1.411(3)
C36 C35 1.381(3)
C36 H36 0.93
C35 C34 1.376(3)
C35 H35 0.93
C34 C33 1.373(3)
C34 H34 0.93
C33 C32 1.388(3)
C33 H33 0.93
C43 C42 1.391(3)
C43 H43 0.93
C42 H42 0.93

loop_
_geom_torsion_atom_site_label_1
_geom_torsion_atom_site_label_2
_geom_torsion_atom_site_label_3
_geom_torsion_atom_site_label_4
_geom_torsion
C4 C3 C2 C1 -0.8(4)
C3 C2 C1 C6 0.5(4)
C3 C2 C1 O1 -178.8(2)
C17 O1 C1 C2 179.7(2)
C17 O1 C1 C6 0.3(2)
C1 O1 C17 C7 -1.1(2)
C1 O1 C17 C16 179.96(19)
C7 C17 C16 C15 29.7(4)
O1 C17 C16 C15 -151.6(2)
C17 C16 C15 C18 -176.1(2)
C17 C16 C15 C14 8.8(4)
C16 C15 C18 C23 -39.1(3)
C14 C15 C18 C23 136.3(2)
C16 C15 C18 C19 138.9(2)
C14 C15 C18 C19 -45.7(3)
C19 C18 C23 C22 0.0(3)
C15 C18 C23 C22 178.0(2)
C18 C23 C22 C21 -0.4(4)
C23 C22 C21 C20 0.6(4)
O1 C17 C7 C6 1.4(2)
C16 C17 C7 C6 -179.8(2)
O1 C17 C7 C8 -177.15(19)
C16 C17 C7 C8 1.7(4)
C17 C7 C8 C9 -60.5(3)
C6 C7 C8 C9 121.3(2)
C7 C8 C9 C14 61.4(3)
C7 C8 C9 C10 -118.6(2)
C10 C9 C14 C13 0.5(3)
C8 C9 C14 C13 -179.5(2)
C10 C9 C14 C15 178.46(19)
C8 C9 C14 C15 -1.5(3)
C16 C15 C14 C13 138.0(2)
C18 C15 C14 C13 -37.3(3)
C16 C15 C14 C9 -40.0(3)
C18 C15 C14 C9 144.8(2)
C22 C21 C20 C19 -0.3(4)
C21 C20 C19 C18 -0.1(4)
C23 C18 C19 C20 0.3(3)
C15 C18 C19 C20 -177.7(2)
C9 C14 C13 C12 0.1(3)
C15 C14 C13 C12 -178.0(2)
C14 C13 C12 C11 -0.5(4)
C13 C12 C11 C10 0.3(4)
C12 C11 C10 C9 0.3(4)
C14 C9 C10 C11 -0.7(3)
C8 C9 C10 C11 179.3(2)
C2 C1 C6 C5 -0.4(4)
O1 C1 C6 C5 179.09(19)
C2 C1 C6 C7 -178.9(2)
O1 C1 C6 C7 0.5(3)
C17 C7 C6 C1 -1.2(2)
C8 C7 C6 C1 177.2(2)
C17 C7 C6 C5 -179.4(3)
C8 C7 C6 C5 -1.0(4)
C1 C6 C5 C4 0.4(3)
C7 C6 C5 C4 178.4(2)
C6 C5 C4 C3 -0.7(4)
C2 C3 C4 C5 0.9(5)
C43 C44 C45 C46 -0.1(3)
C44 C45 C46 C41 0.5(3)
C45 C46 C41 C42 -0.7(3)
C45 C46 C41 C38 179.9(2)
C46 C41 C38 C39 35.2(3)
C42 C41 C38 C39 -144.2(2)
C46 C41 C38 C37 -137.6(2)
C42 C41 C38 C37 42.9(3)
C37 C38 C39 C40 -6.9(3)
C41 C38 C39 C40 -179.35(19)
C24 O2 C40 C30 0.6(2)
C24 O2 C40 C39 178.18(17)
C38 C39 C40 C30 -30.5(4)
C38 C39 C40 O2 152.4(2)
O2 C40 C30 C29 -0.8(2)
C39 C40 C30 C29 -178.1(2)
O2 C40 C30 C31 175.48(17)
C39 C40 C30 C31 -1.8(3)
C32 C31 C30 C40 60.8(2)
C32 C31 C30 C29 -123.9(2)
C40 C30 C29 C24 0.8(2)
C31 C30 C29 C24 -175.0(2)
C40 C30 C29 C28 179.8(2)
C31 C30 C29 C28 4.1(4)
C24 C29 C28 C27 -0.9(3)
C30 C29 C28 C27 -179.9(2)
C29 C28 C27 C26 0.7(3)
C28 C27 C26 C25 -0.4(4)
C27 C26 C25 C24 0.3(3)
C40 O2 C24 C25 179.35(19)
C40 O2 C24 C29 0.0(2)
C26 C25 C24 O2 -179.91(19)
C26 C25 C24 C29 -0.6(3)
C28 C29 C24 O2 -179.70(16)
C30 C29 C24 O2 -0.4(2)
C28 C29 C24 C25 0.9(3)
C30 C29 C24 C25 -179.84(19)
C39 C38 C37 C36 -140.3(2)
C41 C38 C37 C36 32.1(3)
C39 C38 C37 C32 36.0(3)
C41 C38 C37 C32 -151.58(19)
C32 C37 C36 C35 -0.7(3)
C38 C37 C36 C35 175.90(19)
C37 C36 C35 C34 -0.6(3)
C36 C35 C34 C33 1.4(3)
C35 C34 C33 C32 -1.0(3)
C34 C33 C32 C37 -0.2(3)
C34 C33 C32 C31 179.3(2)
C36 C37 C32 C33 1.1(3)
C38 C37 C32 C33 -175.26(19)
C36 C37 C32 C31 -178.48(18)
C38 C37 C32 C31 5.2(3)
C30 C31 C32 C33 116.7(2)
C30 C31 C32 C37 -63.7(2)
C45 C44 C43 C42 -0.1(3)
C46 C41 C42 C43 0.5(3)
C38 C41 C42 C43 179.96(19)
C44 C43 C42 C41 -0.1(3)
